data_4025063
loop_
_publ_author_name
'Christian Brand'
'Gesche Rauch'
'Michele Zanoni'
'Birger Dittrich'
'Daniel B. Werz'

_publ_contact_author
;
Dittrich, Birger, Institute for inorganic chemistry,
Georg-August-University Goettingen, Tammannstr. 4,
D-37077 Goettingen, Germany.
;
_publ_contact_author_email bdittri@gwdg.de
_publ_contact_author_fax +49-551-3922582
_publ_contact_author_phone +49-551-3919405
_publ_section_title
;
Synthesis of [n,5]-Spiroketals by Ring Enlargement of
Donor-Acceptor-Substituted Cyclopropane Derivatives
;
_journal_name_full 'Journal of Organic Chemistry'
_journal_page_first 8779
_journal_page_last 8786
_journal_paper_doi 10.1021/jo901902g
_journal_volume 74
_journal_year 2009
_chemical_absolute_configuration syn
_chemical_compound_source synthesis
_chemical_formula_moiety 'C22 H32 O8'
_chemical_formula_sum 'C22 H32 O8'
_chemical_formula_weight 424.48
_space_group_IT_number 4
_symmetry_cell_setting monoclinic
_symmetry_space_group_name_Hall 'P 2yb'
_symmetry_space_group_name_H-M 'P 1 21 1'
_audit_conform_dict_location ftp://ftp.iucr.org/pub/cif_core.dic
_audit_conform_dict_name cif_core.dic
_audit_conform_dict_version 2.2
_audit_creation_date 2009-09-01T18:51:09-00:00
_audit_creation_method 'XD routine XDCIF'
_cell_angle_alpha 90
_cell_angle_beta 113.029(3)
_cell_angle_gamma 90
_cell_formula_units_Z 2.0
_cell_length_a 9.462(2)
_cell_length_b 10.521(2)
_cell_length_c 11.851(2)
_cell_measurement_reflns_used 5160
_cell_measurement_temperature 100
_cell_measurement_theta_max 53.98
_cell_measurement_theta_min 4.675
_cell_volume 1085.8(4)
_computing_molecular_graphics 'Koritsanszky et al, (2003)'
_computing_publication_material 'Koritsanszky et al, (2003)'
_computing_structure_refinement 'Koritsanszky et al, (2003)'
_diffrn_ambient_temperature 100
_diffrn_measured_fraction_theta_full 0.99
_diffrn_measured_fraction_theta_max 0.99
_diffrn_measurement_device_type 'Bruker Apex 2 Diffractometer'
_diffrn_measurement_method '\w and \f scans'
_diffrn_orient_matrix_UB_11 2.8039983e-02
_diffrn_orient_matrix_UB_12 9.1932677e-02
_diffrn_orient_matrix_UB_13 2.8682307e-03
_diffrn_orient_matrix_UB_21 -5.4426812e-02
_diffrn_orient_matrix_UB_22 5.3453292e-03
_diffrn_orient_matrix_UB_23 -9.1152497e-02
_diffrn_orient_matrix_UB_31 -9.7149141e-02
_diffrn_orient_matrix_UB_32 2.3539698e-02
_diffrn_orient_matrix_UB_33 9.4969776e-03
_diffrn_radiation_wavelength 0.71073
_diffrn_reflns_av_R_equivalents 0.0585
_diffrn_reflns_av_sigmaI/netI 0.0355
_diffrn_reflns_limit_h_max 11
_diffrn_reflns_limit_h_min -12
_diffrn_reflns_limit_k_max 14
_diffrn_reflns_limit_k_min 0
_diffrn_reflns_limit_l_max 15
_diffrn_reflns_limit_l_min 0
_diffrn_reflns_number 19371
_diffrn_reflns_theta_full 27.8
_diffrn_reflns_theta_max 28.35
_diffrn_reflns_theta_min 4.675
_exptl_absorpt_coefficient_mu 0.098
_exptl_absorpt_correction_T_max 0.7457
_exptl_absorpt_correction_T_min 0.6195
_exptl_absorpt_correction_type empirical
_exptl_absorpt_process_details
;
SADABS version 2008/2, Bruker AXS, 2008.
;
_exptl_crystal_colour colorless
_exptl_crystal_density_diffrn 1.298
_exptl_crystal_description plate
_exptl_crystal_F_000 456.0
_exptl_crystal_size_max 0.17
_exptl_crystal_size_mid 0.14
_exptl_crystal_size_min 0.04
_refine_diff_density_max 0.199
_refine_diff_density_min -0.229
_refine_diff_density_rms 0.043
_refine_ls_extinction_method none
_refine_ls_goodness_of_fit_ref 2.0481
_refine_ls_hydrogen_treatment constr
_refine_ls_matrix_type full
_refine_ls_number_parameters 389
_refine_ls_number_reflns 2175
_refine_ls_number_restraints 0
_refine_ls_R_factor_all 0.0621
_refine_ls_R_factor_gt 0.0352
_refine_ls_shift/su_max 0
_refine_ls_structure_factor_coef F
_refine_ls_weighting_details
;
     calc w1 = 1/[s^2^(Fo)]
;
_refine_ls_weighting_scheme calc
_refine_ls_wR_factor_ref 0.0303
_reflns_number_gt 2175
_reflns_number_total 2845
_reflns_threshold_expression F>3(\s)F
_cod_data_source_file jo901902g_si_002_2.cif
_cod_data_source_block glucose-6-alcohol
_cod_original_sg_symbol_H-M 'P 21'
_cod_database_code 4025063

loop_
_symmetry_equiv_pos_as_xyz
+X,+Y,+Z
-X,1/2+Y,-Z

loop_
_atom_local_axes_label
_atom_local_axes_atom0
_atom_local_axes_ax1
_atom_local_axes_atom1
_atom_local_axes_atom2
_atom_local_axes_ax2
O(1) DUM1 Z O(1) C(2) Y
O(2) DUM2 Z O(2) C(1) Y
O(3) DUM3 Z O(3) C(6) Y
O(4) DUM4 Z O(4) C(1) Y
O(5) DUM5 Z O(5) C(2) Y
O(6) DUM6 Z O(6) C(7) Y
O(7) C(15) X O(7) H(7O) Y
O(8) DUM7 Z O(8) C(5) Y
C(1) C(2) X C(1) C(8) Y
C(2) C(1) X C(2) C(10) Y
C(3) O(1) X C(3) C(4) Y
C(4) O(2) X C(4) C(3) Y
C(5) O(8) X C(5) C(3) Y
C(6) O(3) Z C(6) C(5) X
C(7) C(4) X C(7) H(7) Y
C(8) C(1) Z C(8) H(8A) Y
C(9) O(4) Z C(9) H(9A) Y
C(10) C(2) Z C(10) H(10A) Y
C(11) O(5) Z C(11) H(11A) Y
C(12) O(6) Z C(12) H(12A) Y
C(13) H(13) Z C(13) C(6) X
C(14) DUM8 Z C(14) C(6) Y
C(15) O(7) X C(15) C(13) Y
C(16) O(8) X C(16) C(17) Y
C(17) C(16) Z C(17) C(18) Y
C(18) DUM9 Z C(18) C(17) Y
C(19) DUM10 Z C(19) C(18) Y
C(20) DUM11 Z C(20) C(19) Y
C(21) DUM12 Z C(21) C(20) Y
C(22) DUM13 Z C(22) C(17) Y
H(7O) O(7) Z H(7O) C(15) Y
H(3) C(3) Z H(3) O(1) Y
H(4) C(4) Z H(4) O(2) Y
H(5) C(5) Z H(5) O(8) Y
H(7) C(7) Z H(7) O(3) Y
H(8A) C(8) Z H(8A) C(1) Y
H(8B) C(8) Z H(8B) C(1) Y
H(8C) C(8) Z H(8C) C(1) Y
H(9A) C(9) Z H(9A) O(4) Y
H(9B) C(9) Z H(9B) O(4) Y
H(9C) C(9) Z H(9C) O(4) Y
H(10A) C(10) Z H(10A) C(2) Y
H(10B) C(10) Z H(10B) C(2) Y
H(10C) C(10) Z H(10C) C(2) Y
H(11A) C(11) Z H(11A) O(5) Y
H(11B) C(11) Z H(11B) O(5) Y
H(11C) C(11) Z H(11C) O(5) Y
H(12A) C(12) Z H(12A) O(6) Y
H(12B) C(12) Z H(12B) O(6) Y
H(12C) C(12) Z H(12C) O(6) Y
H(13) C(13) Z H(13) C(6) Y
H(14A) C(14) Z H(14A) C(6) Y
H(14B) C(14) Z H(14B) C(6) Y
H(15A) C(15) Z H(15A) O(7) Y
H(15B) C(15) Z H(15B) O(7) Y
H(16A) C(16) Z H(16A) O(8) Y
H(16B) C(16) Z H(16B) O(8) Y
H(18) C(18) Z H(18) C(17) Y
H(19) C(19) Z H(19) C(18) Y
H(20) C(20) Z H(20) C(19) Y
H(21) C(21) Z H(21) C(20) Y
H(22) C(22) Z H(22) C(17) Y

loop_
_atom_site_aniso_label
_atom_site_aniso_U_11
_atom_site_aniso_U_22
_atom_site_aniso_U_33
_atom_site_aniso_U_23
_atom_site_aniso_U_13
_atom_site_aniso_U_12
O(1) 0.0190(10) 0.0210(10) 0.0250(10) 0.0020(10) 0.0130(10) 0.0010(10)
O(2) 0.0183(9) 0.0192(10) 0.0266(10) -0.0010(8) 0.0122(8) -0.0033(8)
O(3) 0.0159(9) 0.0256(10) 0.0219(10) 0.0019(8) 0.0087(8) -0.0009(8)
O(4) 0.0250(10) 0.0270(10) 0.0260(10) -0.0040(10) 0.0160(10) -0.0020(10)
O(5) 0.0230(10) 0.0220(10) 0.0230(10) 0.0020(10) 0.0130(10) 0.0010(10)
O(6) 0.0200(10) 0.0290(10) 0.0240(10) 0.0030(10) 0.0120(10) -0.0030(10)
O(7) 0.0340(10) 0.0270(10) 0.0280(10) -0.0010(10) 0.0150(10) 0.0020(10)
O(8) 0.0230(10) 0.0250(10) 0.0240(10) -0.0010(10) 0.0150(10) -0.0040(10)
C(1) 0.0220(10) 0.019(2) 0.0230(10) -0.0030(10) 0.0120(10) -0.0010(10)
C(2) 0.0190(10) 0.023(2) 0.0220(10) 0.0000(10) 0.0110(10) 0.0010(10)
C(3) 0.0150(10) 0.0210(10) 0.0180(10) 0.0010(10) 0.0080(10) -0.0020(10)
C(4) 0.0180(10) 0.023(2) 0.0210(10) 0.0020(10) 0.0100(10) 0.0010(10)
C(5) 0.0150(10) 0.0210(10) 0.0210(10) 0.0000(10) 0.0080(10) 0.0020(10)
C(6) 0.0160(10) 0.023(2) 0.0220(10) 0.0000(10) 0.0110(10) 0.0010(10)
C(7) 0.0170(10) 0.0220(10) 0.0230(10) -0.0020(10) 0.0090(10) -0.0020(10)
C(8) 0.030(2) 0.020(2) 0.033(2) 0.0030(10) 0.0170(10) -0.0010(10)
C(9) 0.041(2) 0.035(2) 0.033(2) -0.0110(10) 0.020(2) -0.007(2)
C(10) 0.0190(10) 0.028(2) 0.033(2) 0.0010(10) 0.0130(10) 0.0010(10)
C(11) 0.030(2) 0.029(2) 0.025(2) -0.0020(10) 0.0120(10) 0.0010(10)
C(12) 0.0200(10) 0.037(2) 0.038(2) 0.0000(10) 0.0160(10) -0.0020(10)
C(13) 0.0200(10) 0.0190(10) 0.0280(10) 0.0010(10) 0.0130(10) 0.0010(10)
C(14) 0.0250(10) 0.022(2) 0.031(2) 0.0050(10) 0.0130(10) 0.0040(10)
C(15) 0.025(2) 0.021(2) 0.028(2) -0.0020(10) 0.0150(10) -0.0030(10)
C(16) 0.028(2) 0.098(3) 0.029(2) -0.007(2) 0.019(2) -0.026(2)
C(17) 0.0210(10) 0.049(2) 0.028(2) 0.0020(10) 0.0180(10) -0.0030(10)
C(18) 0.025(2) 0.064(2) 0.032(2) -0.001(2) 0.0160(10) -0.015(2)
C(19) 0.024(2) 0.056(2) 0.032(2) 0.007(2) 0.0170(10) -0.005(2)
C(20) 0.053(2) 0.042(2) 0.044(2) -0.010(2) 0.037(2) -0.013(2)
C(21) 0.063(2) 0.047(2) 0.048(2) -0.018(2) 0.043(2) -0.020(2)
C(22) 0.041(2) 0.030(2) 0.042(2) -0.0090(10) 0.031(2) -0.0100(10)

loop_
_atom_site_label
_atom_site_fract_x
_atom_site_fract_y
_atom_site_fract_z
_atom_site_U_iso_or_equiv
_atom_site_occupancy
O(1) 0.8133(2) 0.3165(1) 0.8674(2) 0.022 1
O(2) 0.5610(2) 0.1510(2) 0.7924(2) 0.022 1
O(3) 0.3747(2) 0.4475(2) 0.6563(2) 0.022 1
O(4) 0.7576(2) 0.0880(2) 0.7326(2) 0.024 1
O(5) 0.7945(2) 0.1975(2) 1.0272(2) 0.023 1
O(6) 0.3492(2) 0.3168(2) 0.8075(2) 0.025 1
O(7) 0.5882(2) 0.5757(2) 1.0290(2) 0.031 1
O(8) 0.6852(2) 0.4908(2) 0.6657(2) 0.022 1
C(1) 0.7116(3) 0.0996(3) 0.8316(2) 0.022 1
C(2) 0.8302(3) 0.1943(3) 0.9218(2) 0.022 1
C(3) 0.6604(3) 0.3640(3) 0.8299(2) 0.019 1
C(4) 0.5482(3) 0.2734(3) 0.7389(2) 0.022 1
C(5) 0.6483(3) 0.4941(3) 0.7708(2) 0.02 1
C(6) 0.4822(3) 0.5363(3) 0.7321(2) 0.021 1
C(7) 0.3838(3) 0.3233(3) 0.7035(2) 0.022 1
C(8) 0.7046(3) -0.0263(3) 0.8916(2) 0.029 1
C(9) 0.6654(3) 0.0084(3) 0.6347(3) 0.035 1
C(10) 0.9961(3) 0.1539(3) 0.9530(2) 0.028 1
C(11) 0.8687(3) 0.2937(3) 1.1136(2) 0.03 1
C(12) 0.1923(3) 0.3461(3) 0.7825(3) 0.030 1
C(13) 0.4336(3) 0.6192(3) 0.8152(2) 0.023 1
C(14) 0.4366(3) 0.6708(3) 0.6967(3) 0.027 1
C(15) 0.5447(3) 0.6702(3) 0.9353(2) 0.023 1
C(16) 0.8300(3) 0.5352(4) 0.6845(3) 0.049 1
C(17) 0.8565(3) 0.5326(3) 0.5666(3) 0.030 1
C(18) 0.9721(3) 0.6065(4) 0.5543(3) 0.041 1
C(19) 1.0021(3) 0.6013(4) 0.4500(3) 0.038 1
C(20) 0.9135(4) 0.5253(3) 0.3532(3) 0.041 1
C(21) 0.7922(4) 0.4555(4) 0.3610(3) 0.046 1
C(22) 0.7674(3) 0.4562(3) 0.4694(3) 0.034 1
H(7O) 0.5868 0.6209 1.0990 0.0578 1
H(3) 0.6413 0.3751 0.9150 0.0161 1
H(4) 0.5807 0.2750 0.6595 0.0270 1
H(5) 0.7164 0.5684 0.8337 0.0247 1
H(7) 0.2949 0.2688 0.6308 0.0236 1
H(8A) 0.6147 -0.0855 0.8267 0.0450 1
H(8B) 0.6734 -0.0071 0.9694 0.0360 1
H(8C) 0.8157 -0.0743 0.9250 0.0480 1
H(9A) 0.6716 -0.0903 0.6655 0.0502 1
H(9B) 0.6844 0.0277 0.5510 0.0508 1
H(9C) 0.5442 0.0338 0.6069 0.0524 1
H(10A) 1.0091 0.1418 0.8661 0.0510 1
H(10B) 1.0221 0.0627 1.0006 0.0560 1
H(10C) 1.0766 0.2207 1.0164 0.0570 1
H(11A) 0.9929 0.2843 1.1409 0.0574 1
H(11B) 0.8347 0.2919 1.1919 0.0759 1
H(11C) 0.8238 0.3875 1.0773 0.0864 1
H(12A) 0.1481 0.4394 0.7439 0.1080 1
H(12B) 0.1697 0.3175 0.8627 0.1288 1
H(12C) 0.1147 0.2776 0.7185 0.1017 1
H(13) 0.3208 0.5909 0.8123 0.0261 1
H(14A) 0.3308 0.6839 0.6152 0.0309 1
H(14B) 0.5284 0.7348 0.6983 0.0519 1
H(15A) 0.6524 0.7036 0.9315 0.0215 1
H(15B) 0.4960 0.7531 0.9632 0.0303 1
H(16A) 0.9339 0.5009 0.7594 0.0970 1
H(16B) 0.8422 0.6347 0.7142 0.0960 1
H(18) 1.0309 0.6762 0.6240 0.0790 1
H(19) 1.0977 0.6546 0.4457 0.0640 1
H(20) 0.9414 0.5241 0.2729 0.0920 1
H(21) 0.7146 0.3948 0.2901 0.0770 1
H(22) 0.6754 0.4013 0.4779 0.0477 1

loop_
_atom_type_symbol
_atom_type_description
_atom_type_scat_dispersion_real
_atom_type_scat_dispersion_imag
_atom_type_scat_source
C C 0.0033 0.0016 'Invariom modelling (Acta Cryst. A61, 314--320)'
H H 0.0000 0.0000 'Invariom modelling (Acta Cryst. A61, 314--320)'
O O 0.0106 0.0060 'Invariom modelling (Acta Cryst. A61, 314--320)'

loop_
_geom_angle_atom_site_label_1
_geom_angle_atom_site_label_2
_geom_angle_atom_site_label_3
_geom_angle
_geom_angle_site_symmetry_1
_geom_angle_site_symmetry_2
_geom_angle_site_symmetry_3
_geom_angle_publ_flag
C(2) O(1) C(3) 112.31(18) 1_555 1_555 1_555 yes
C(1) O(2) C(4) 113.04(18) 1_555 1_555 1_555 yes
C(6) O(3) C(7) 116.28(19) 1_555 1_555 1_555 yes
C(1) O(4) C(9) 116.2(2) 1_555 1_555 1_555 yes
C(2) O(5) C(11) 115.64(19) 1_555 1_555 1_555 yes
C(7) O(6) C(12) 112.9(2) 1_555 1_555 1_555 yes
C(5) O(8) C(16) 114.8(2) 1_555 1_555 1_555 yes
O(2) C(1) O(4) 110.9(2) 1_555 1_555 1_555 yes
O(2) C(1) C(8) 105.3(2) 1_555 1_555 1_555 yes
O(4) C(1) C(8) 113.5(2) 1_555 1_555 1_555 yes
O(1) C(2) O(5) 110.8(2) 1_555 1_555 1_555 yes
O(1) C(2) C(10) 106.6(2) 1_555 1_555 1_555 yes
O(5) C(2) C(10) 111.8(2) 1_555 1_555 1_555 yes
O(1) C(3) C(4) 110.1(2) 1_555 1_555 1_555 yes
O(1) C(3) C(5) 110.06(19) 1_555 1_555 1_555 yes
C(4) C(3) C(5) 109.4(2) 1_555 1_555 1_555 yes
O(2) C(4) C(3) 109.8(2) 1_555 1_555 1_555 yes
O(2) C(4) C(7) 109.4(2) 1_555 1_555 1_555 yes
C(3) C(4) C(7) 109.3(2) 1_555 1_555 1_555 yes
O(8) C(5) C(3) 112.5(2) 1_555 1_555 1_555 yes
O(8) C(5) C(6) 108.81(19) 1_555 1_555 1_555 yes
C(3) C(5) C(6) 106.5(2) 1_555 1_555 1_555 yes
O(3) C(6) C(5) 113.6(2) 1_555 1_555 1_555 yes
O(3) C(6) C(13) 117.88(19) 1_555 1_555 1_555 yes
O(3) C(6) C(14) 113.0(2) 1_555 1_555 1_555 yes
C(5) C(6) C(13) 120.8(2) 1_555 1_555 1_555 yes
C(5) C(6) C(14) 120.9(2) 1_555 1_555 1_555 yes
C(13) C(6) C(14) 60.58(17) 1_555 1_555 1_555 yes
O(3) C(7) O(6) 113.3(2) 1_555 1_555 1_555 yes
O(3) C(7) C(4) 108.9(2) 1_555 1_555 1_555 yes
O(6) C(7) C(4) 107.7(2) 1_555 1_555 1_555 yes
C(6) C(13) C(14) 58.93(16) 1_555 1_555 1_555 yes
C(6) C(13) C(15) 123.0(2) 1_555 1_555 1_555 yes
C(14) C(13) C(15) 119.4(2) 1_555 1_555 1_555 yes
C(6) C(14) C(13) 60.49(16) 1_555 1_555 1_555 yes
O(7) C(15) C(13) 111.8(2) 1_555 1_555 1_555 yes
O(8) C(16) C(17) 110.9(2) 1_555 1_555 1_555 yes
C(16) C(17) C(18) 120.4(3) 1_555 1_555 1_555 yes
C(16) C(17) C(22) 120.8(2) 1_555 1_555 1_555 yes
C(18) C(17) C(22) 118.8(3) 1_555 1_555 1_555 yes
C(17) C(18) C(19) 121.2(3) 1_555 1_555 1_555 yes
C(18) C(19) C(20) 119.9(3) 1_555 1_555 1_555 yes
C(19) C(20) C(21) 119.8(3) 1_555 1_555 1_555 yes
C(20) C(21) C(22) 119.9(3) 1_555 1_555 1_555 yes
C(17) C(22) C(21) 120.1(3) 1_555 1_555 1_555 yes

loop_
_geom_bond_atom_site_label_1
_geom_bond_atom_site_label_2
_geom_bond_distance
_geom_bond_site_symmetry_1
_geom_bond_site_symmetry_2
_geom_bond_publ_flag
O(1) C(2) 1.420(3) 1_555 1_555 yes
O(1) C(3) 1.427(3) 1_555 1_555 yes
O(2) C(1) 1.422(3) 1_555 1_555 yes
O(2) C(4) 1.419(3) 1_555 1_555 yes
O(3) C(6) 1.414(3) 1_555 1_555 yes
O(3) C(7) 1.411(3) 1_555 1_555 yes
O(4) C(1) 1.407(3) 1_555 1_555 yes
O(4) C(9) 1.420(3) 1_555 1_555 yes
O(5) C(2) 1.416(3) 1_555 1_555 yes
O(5) C(11) 1.416(3) 1_555 1_555 yes
O(6) C(7) 1.396(3) 1_555 1_555 yes
O(6) C(12) 1.429(3) 1_555 1_555 yes
O(7) C(15) 1.425(3) 1_555 1_555 yes
O(7) H(7O) 0.961 1_555 1_555 yes
O(8) C(5) 1.420(3) 1_555 1_555 yes
O(8) C(16) 1.380(3) 1_555 1_555 yes
C(1) C(8) 1.516(3) 1_555 1_555 yes
C(2) C(10) 1.525(3) 1_555 1_555 yes
C(3) C(4) 1.518(3) 1_555 1_555 yes
C(3) C(5) 1.521(3) 1_555 1_555 yes
C(3) H(3) 1.098 1_555 1_555 yes
C(4) C(7) 1.537(3) 1_555 1_555 yes
C(4) H(4) 1.098 1_555 1_555 yes
C(5) C(6) 1.522(3) 1_555 1_555 yes
C(5) H(5) 1.098 1_555 1_555 yes
C(6) C(13) 1.514(3) 1_555 1_555 yes
C(6) C(14) 1.491(4) 1_555 1_555 yes
C(7) H(7) 1.100 1_555 1_555 yes
C(8) H(8A) 1.091 1_555 1_555 yes
C(8) H(8B) 1.091 1_555 1_555 yes
C(8) H(8C) 1.091 1_555 1_555 yes
C(9) H(9A) 1.095 1_555 1_555 yes
C(9) H(9B) 1.095 1_555 1_555 yes
C(9) H(9C) 1.095 1_555 1_555 yes
C(10) H(10A) 1.091 1_555 1_555 yes
C(10) H(10B) 1.091 1_555 1_555 yes
C(10) H(10C) 1.091 1_555 1_555 yes
C(11) H(11A) 1.095 1_555 1_555 yes
C(11) H(11B) 1.095 1_555 1_555 yes
C(11) H(11C) 1.095 1_555 1_555 yes
C(12) H(12A) 1.095 1_555 1_555 yes
C(12) H(12B) 1.095 1_555 1_555 yes
C(12) H(12C) 1.095 1_555 1_555 yes
C(13) C(14) 1.516(4) 1_555 1_555 yes
C(13) C(15) 1.500(4) 1_555 1_555 yes
C(13) H(13) 1.096 1_555 1_555 yes
C(14) H(14A) 1.094 1_555 1_555 yes
C(14) H(14B) 1.094 1_555 1_555 yes
C(15) H(15A) 1.096 1_555 1_555 yes
C(15) H(15B) 1.096 1_555 1_555 yes
C(16) C(17) 1.513(4) 1_555 1_555 yes
C(16) H(16A) 1.096 1_555 1_555 yes
C(16) H(16B) 1.096 1_555 1_555 yes
C(17) C(18) 1.396(4) 1_555 1_555 yes
C(17) C(22) 1.387(4) 1_555 1_555 yes
C(18) C(19) 1.373(4) 1_555 1_555 yes
C(18) H(18) 1.082 1_555 1_555 yes
C(19) C(20) 1.381(4) 1_555 1_555 yes
C(19) H(19) 1.082 1_555 1_555 yes
C(20) C(21) 1.395(4) 1_555 1_555 yes
C(20) H(20) 1.082 1_555 1_555 yes
C(21) C(22) 1.393(4) 1_555 1_555 yes
C(21) H(21) 1.082 1_555 1_555 yes
C(22) H(22) 1.082 1_555 1_555 yes
